data_2203606
loop_
_publ_author_name
'Gao, Shan'
'Huo, Li-Hua'
'Liu, Ji-Wei'
'Wang, Chong'
'Zhao, Jing-Gui'
'Ng, Seik Weng'

_publ_section_title
;(Acetato-\k<i>O</i>)(diacetyl monoxime
 benzoylhydrazonato-\k^3^<i>O</i>,<i>O</i>',<i>N</i>)(quinoline-\k<i>N</i>)zinc(II)
 quinoline hemisolvate
;
_journal_issue 5
_journal_name_full 'Acta Crystallographica Section E'
_journal_page_first m644
_journal_page_last m646
_journal_paper_doi 10.1107/S1600536804009389
_journal_volume 60
_journal_year 2004
_chemical_formula_iupac '[Zn (C11 H12 N3 O2) (C2 H3 O2) (C9 H7 N)], 0.5C9 H7 N'
_chemical_formula_moiety 'C22 H22 N4 O4 Zn1, 0.5C9 H7 N'
_chemical_formula_sum 'C26.5 H25.5 N4.5 O4 Zn'
_chemical_formula_weight 536.39
_chemical_name_systematic
;
Bis{(acetato-\kO)(diacetyl monoxime benzoylhydrazonato-\k^3^O,O',N)-
(quinoline-\kN)zinc(II)} quinoline solvate
;
_space_group_IT_number 2
_symmetry_cell_setting triclinic
_symmetry_space_group_name_Hall '-P 1'
_symmetry_space_group_name_H-M 'P -1'
_atom_sites_solution_hydrogens geom
_atom_sites_solution_primary direct
_atom_sites_solution_secondary difmap
_audit_creation_method SHELXL-97
_cell_angle_alpha 85.97(3)
_cell_angle_beta 83.51(3)
_cell_angle_gamma 84.07(3)
_cell_formula_units_Z 2
_cell_length_a 7.383(2)
_cell_length_b 12.286(3)
_cell_length_c 13.910(3)
_cell_measurement_reflns_used 4813
_cell_measurement_temperature 293(2)
_cell_measurement_theta_max 27.4
_cell_measurement_theta_min 3.3
_cell_volume 1244.8(5)
_computing_cell_refinement RAPID-AUTO
_computing_data_collection 'RAPID-AUTO (Rigaku Corporation, 1998)'
_computing_data_reduction 'CrystalStructure (Rigaku/MSC and Rigaku Corporation, 2002)'
_computing_molecular_graphics 'ORTEPII (Johnson, 1976)'
_computing_publication_material SHELXL97
_computing_structure_refinement 'SHELXL97 (Sheldrick, 1997)'
_computing_structure_solution 'SHELXS97 (Sheldrick, 1997)'
_diffrn_ambient_temperature 293(2)
_diffrn_detector_area_resol_mean 10
_diffrn_measured_fraction_theta_full 0.99
_diffrn_measured_fraction_theta_max 0.99
_diffrn_measurement_device_type 'Rigaku R-AXIS RAPID'
_diffrn_measurement_method \w
_diffrn_radiation_monochromator graphite
_diffrn_radiation_source 'fine-focus sealed tube'
_diffrn_radiation_type MoK\a
_diffrn_radiation_wavelength 0.71073
_diffrn_reflns_av_R_equivalents 0.025
_diffrn_reflns_av_sigmaI/netI 0.030
_diffrn_reflns_limit_h_max 8
_diffrn_reflns_limit_h_min -9
_diffrn_reflns_limit_k_max 15
_diffrn_reflns_limit_k_min -15
_diffrn_reflns_limit_l_max 18
_diffrn_reflns_limit_l_min -18
_diffrn_reflns_number 12128
_diffrn_reflns_theta_full 27.5
_diffrn_reflns_theta_max 27.5
_diffrn_reflns_theta_min 3.0
_diffrn_standards_decay_% 0
_diffrn_standards_interval_count 0
_diffrn_standards_interval_time 0
_diffrn_standards_number 0
_exptl_absorpt_coefficient_mu 1.03
_exptl_absorpt_correction_T_max 0.837
_exptl_absorpt_correction_T_min 0.715
_exptl_absorpt_correction_type multi-scan
_exptl_absorpt_process_details '(ABSCOR; Higashi, 1995)'
_exptl_crystal_colour Yellow
_exptl_crystal_density_diffrn 1.431
_exptl_crystal_description Prism
_exptl_crystal_F_000 556
_exptl_crystal_size_max 0.35
_exptl_crystal_size_mid 0.27
_exptl_crystal_size_min 0.18
_refine_diff_density_max 0.63
_refine_diff_density_min -0.38
_refine_ls_extinction_method none
_refine_ls_goodness_of_fit_ref 1.04
_refine_ls_hydrogen_treatment constr
_refine_ls_matrix_type full
_refine_ls_number_parameters 315
_refine_ls_number_reflns 5674
_refine_ls_number_restraints 0
_refine_ls_restrained_S_all 1.04
_refine_ls_R_factor_all 0.071
_refine_ls_R_factor_gt 0.051
_refine_ls_shift/su_max 0.001
_refine_ls_shift/su_mean <0.001
_refine_ls_structure_factor_coef Fsqd
_refine_ls_weighting_details 'calc w=1/[\s^2^(Fo^2^)+(0.0719P)^2^+0.4688P] where P=(Fo^2^+2Fc^2^)/3'
_refine_ls_weighting_scheme calc
_refine_ls_wR_factor_gt 0.125
_refine_ls_wR_factor_ref 0.135
_reflns_number_gt 4301
_reflns_number_total 5674
_reflns_threshold_expression I>2\s(I)
_cod_data_source_file hb6035.cif
_cod_data_source_block I
_cod_depositor_comments
;
The following automatic conversions were performed:
'_symmetry_cell_setting' value 'Triclinic' changed to 'triclinic'
according to '/home/saulius/struct/CIF-dictionaries/cif_core.dic'
dictionary named 'cif_core.dic' version 2.4.1 from
2010-06-29.

'_exptl_absorpt_correction_type' value 'Multi-scan' changed
to 'multi-scan' according to
'/home/saulius/struct/CIF-dictionaries/cif_core.dic' dictionary named
'cif_core.dic' version 2.4.1 from 2010-06-29.

Automatic conversion script
Id: cif_fix_enum 1527 2010-12-29 10:47:43Z saulius 

The following automatic conversions were performed:

'_symmetry_cell_setting' value 'Triclinic' changed to 'triclinic'
according to /home/saulius/struct/CIF-dictionaries/cif_core.dic
dictionary named 'cif_core.dic' version 2.4.1 from
2010-06-29.

'_exptl_absorpt_correction_type' value 'Multi-scan'
changed to 'multi-scan' according to
/home/saulius/struct/CIF-dictionaries/cif_core.dic dictionary named
'cif_core.dic' version 2.4.1 from 2010-06-29.

Automatic conversion script
Id: cif_fix_values 1715 2011-07-08 13:25:40Z adriana 
;
_cod_database_code 2203606
_cod_database_fobs_code 2203606

loop_
_symmetry_equiv_pos_as_xyz
'x, y, z'
'-x, -y, -z'

loop_
_atom_site_label
_atom_site_fract_x
_atom_site_fract_y
_atom_site_fract_z
_atom_site_U_iso_or_equiv
_atom_site_adp_type
_atom_site_calc_flag
_atom_site_refinement_flags
_atom_site_occupancy
_atom_site_disorder_assembly
_atom_site_disorder_group
_atom_site_type_symbol
Zn1 0.69689(5) 0.03691(3) 0.23214(2) 0.05180(10) Uani d . 1 . . Zn
N1 0.6615(4) 0.2562(2) 0.1340(2) 0.0581(6) Uani d . 1 . . N
N2 0.7851(3) 0.1659(2) 0.1443(2) 0.0544(6) Uani d . 1 . . N
N3 0.9740(4) -0.0155(2) 0.1615(2) 0.0572(6) Uani d . 1 . . N
N4 0.7370(3) 0.0078(2) 0.3756(2) 0.0517(5) Uani d . 1 . . N
N6 0.5050(10) 0.5028(8) 0.6353(6) 0.073(3) Uiso d PG 0.25 A -1 N
N7 0.6850(10) 0.5350(10) 0.5754(7) 0.098(5) Uiso d PG 0.25 B -2 N
O1 0.4731(3) 0.1540(2) 0.2383(2) 0.0578(5) Uani d . 1 . . O
O2 1.0727(3) -0.1162(2) 0.1768(2) 0.0660(6) Uani d . 1 . . O
O3 0.5730(3) -0.0849(2) 0.1968(2) 0.0641(5) Uani d . 1 . . O
O4 0.7867(4) -0.2240(2) 0.2093(2) 0.0760(7) Uani d . 1 . . O
C1 0.5052(4) 0.2399(2) 0.1859(2) 0.0507(6) Uani d . 1 . . C
C2 0.3585(4) 0.3309(2) 0.1802(2) 0.0554(7) Uani d . 1 . . C
C3 0.1887(5) 0.3213(3) 0.2318(2) 0.0632(8) Uani d . 1 . . C
C4 0.0499(6) 0.4048(3) 0.2262(3) 0.0770(10) Uani d . 1 . . C
C5 0.0811(6) 0.4991(3) 0.1701(3) 0.0860(10) Uani d . 1 . . C
C6 0.2483(6) 0.5090(3) 0.1187(4) 0.0910(10) Uani d . 1 . . C
C7 0.3855(5) 0.4258(3) 0.1233(3) 0.0760(10) Uani d . 1 . . C
C8 0.9426(4) 0.1620(3) 0.0953(2) 0.0550(7) Uani d . 1 . . C
C9 1.0051(5) 0.2510(3) 0.0257(2) 0.0722(9) Uani d . 1 . . C
C10 1.0569(4) 0.0579(3) 0.1103(2) 0.0551(7) Uani d . 1 . . C
C11 1.2493(4) 0.0401(3) 0.0648(3) 0.0729(9) Uani d . 1 . . C
C12 0.7167(5) -0.0917(3) 0.4142(2) 0.0642(8) Uani d . 1 . . C
C13 0.7181(5) -0.1202(3) 0.5132(3) 0.0740(10) Uani d . 1 . . C
C14 0.7393(5) -0.0439(3) 0.5736(2) 0.0693(9) Uani d . 1 . . C
C15 0.7638(4) 0.0623(3) 0.5369(2) 0.0579(7) Uani d . 1 . . C
C16 0.7625(4) 0.0872(2) 0.4362(2) 0.0505(6) Uani d . 1 . . C
C17 0.7846(5) 0.1937(3) 0.3980(2) 0.0631(8) Uani d . 1 . . C
C18 0.8052(6) 0.2730(3) 0.4588(3) 0.0800(10) Uani d . 1 . . C
C19 0.8056(6) 0.2490(4) 0.5582(3) 0.0880(10) Uani d . 1 . . C
C20 0.7861(5) 0.1475(4) 0.5966(2) 0.0780(10) Uani d . 1 . . C
C21 0.6353(5) -0.1834(3) 0.1875(2) 0.0654(8) Uani d . 1 . . C
C22 0.5108(6) -0.2548(3) 0.1484(4) 0.0960(10) Uani d . 1 . . C
C23 0.3580(10) 0.4488(9) 0.6787(6) 0.091(6) Uiso d PG 0.25 A -1 C
C24 0.2410(10) 0.4073(9) 0.6216(8) 0.123(9) Uiso d PG 0.25 A -1 C
C25 0.2720(10) 0.4198(8) 0.5212(8) 0.059(3) Uiso d PG 0.25 A -1 C
C26 0.4190(10) 0.4738(7) 0.4778(6) 0.062(4) Uiso d PG 0.25 A -1 C
C27 0.5360(10) 0.5154(7) 0.5348(6) 0.050(4) Uiso d PG 0.25 A -1 C
C28 0.6830(10) 0.5694(7) 0.4914(6) 0.069(4) Uiso d PG 0.25 A -1 C
C29 0.7140(10) 0.5819(8) 0.3910(7) 0.055(3) Uiso d PG 0.25 A -1 C
C30 0.5970(10) 0.5404(8) 0.3340(6) 0.082(5) Uiso d PG 0.25 A -1 C
C31 0.4500(10) 0.4864(8) 0.3774(6) 0.102(7) Uiso d PG 0.25 A -1 C
C32 0.8140(10) 0.5840(10) 0.5104(9) 0.150(10) Uiso d PG 0.25 B -2 C
C33 0.7910(10) 0.5954(9) 0.4122(8) 0.099(7) Uiso d PG 0.25 B -2 C
C34 0.6400(10) 0.5573(8) 0.3790(7) 0.051(3) Uiso d PG 0.25 B -2 C
C35 0.5110(10) 0.5082(7) 0.4440(6) 0.070(4) Uiso d PG 0.25 B -2 C
C36 0.5340(10) 0.4972(7) 0.5422(6) 0.058(5) Uiso d PG 0.25 B -2 C
C37 0.4050(10) 0.4481(8) 0.6072(6) 0.088(5) Uiso d PG 0.25 B -2 C
C38 0.2540(10) 0.4100(7) 0.5740(6) 0.042(2) Uiso d PG 0.25 B -2 C
C39 0.2320(10) 0.4210(7) 0.4758(7) 0.059(3) Uiso d PG 0.25 B -2 C
C40 0.3600(10) 0.4701(7) 0.4108(6) 0.078(5) Uiso d PG 0.25 B -2 C
H1 0.6827 0.3145 0.0977 0.070 Uiso calc R 1 . . H
H3 0.1681 0.2580 0.2705 0.076 Uiso calc R 1 . . H
H4 -0.0645 0.3973 0.2602 0.092 Uiso calc R 1 . . H
H5 -0.0116 0.5562 0.1672 0.103 Uiso calc R 1 . . H
H6 0.2687 0.5726 0.0803 0.109 Uiso calc R 1 . . H
H7 0.4985 0.4332 0.0877 0.091 Uiso calc R 1 . . H
H9A 1.0082 0.2287 -0.0392 0.108 Uiso calc R 1 . . H
H9B 1.1256 0.2660 0.0374 0.108 Uiso calc R 1 . . H
H9C 0.9221 0.3159 0.0340 0.108 Uiso calc R 1 . . H
H11A 1.3162 -0.0151 0.1027 0.109 Uiso calc R 1 . . H
H11B 1.3058 0.1074 0.0619 0.109 Uiso calc R 1 . . H
H11C 1.2499 0.0165 0.0004 0.109 Uiso calc R 1 . . H
H12 0.7006 -0.1459 0.3734 0.077 Uiso calc R 1 . . H
H13 0.7043 -0.1919 0.5369 0.088 Uiso calc R 1 . . H
H14 0.7376 -0.0616 0.6398 0.083 Uiso calc R 1 . . H
H17 0.7853 0.2105 0.3317 0.076 Uiso calc R 1 . . H
H18 0.8191 0.3441 0.4335 0.096 Uiso calc R 1 . . H
H19 0.8197 0.3043 0.5984 0.106 Uiso calc R 1 . . H
H20 0.7870 0.1328 0.6630 0.093 Uiso calc R 1 . . H
H22A 0.4711 -0.2210 0.0890 0.144 Uiso calc R 1 . . H
H22B 0.4061 -0.2637 0.1948 0.144 Uiso calc R 1 . . H
H22C 0.5755 -0.3252 0.1363 0.144 Uiso calc R 1 . . H
H23 0.3371 0.4404 0.7459 0.109 Uiso calc PR 0.25 A -1 H
H24 0.1425 0.3711 0.6507 0.147 Uiso calc PR 0.25 A 1 H
H25 0.1937 0.3920 0.4831 0.071 Uiso calc PR 0.25 A -1 H
H28 0.7608 0.5972 0.5296 0.083 Uiso calc PR 0.25 A -1 H
H29 0.8120 0.6181 0.3619 0.066 Uiso calc PR 0.25 A -1 H
H30 0.6174 0.5488 0.2668 0.098 Uiso calc PR 0.25 A -1 H
H31 0.3716 0.4586 0.3392 0.123 Uiso calc PR 0.25 A -1 H
H32 0.9146 0.6099 0.5326 0.185 Uiso calc PR 0.25 B -2 H
H33 0.8773 0.6283 0.3687 0.119 Uiso calc PR 0.25 B -2 H
H34 0.6251 0.5647 0.3133 0.061 Uiso calc PR 0.25 B -2 H
H37 0.4200 0.4407 0.6729 0.105 Uiso calc PR 0.25 B -2 H
H38 0.1678 0.3771 0.6175 0.051 Uiso calc PR 0.25 B -2 H
H39 0.1304 0.3955 0.4536 0.070 Uiso calc PR 0.25 B -2 H
H40 0.3452 0.4774 0.3451 0.094 Uiso calc PR 0.25 B -2 H

loop_
_atom_site_aniso_label
_atom_site_aniso_U_11
_atom_site_aniso_U_22
_atom_site_aniso_U_33
_atom_site_aniso_U_12
_atom_site_aniso_U_13
_atom_site_aniso_U_23
Zn1 0.0625(2) 0.0491(2) 0.0419(2) -0.00660(10) -0.00170(10) 0.00560(10)
N1 0.072(2) 0.0520(10) 0.0490(10) -0.0110(10) -0.0080(10) 0.0150(10)
N2 0.063(2) 0.0580(10) 0.0410(10) -0.0100(10) -0.0060(10) 0.0080(10)
N3 0.0610(10) 0.063(2) 0.0470(10) -0.0040(10) -0.0040(10) -0.0020(10)
N4 0.0560(10) 0.0500(10) 0.0450(10) 0.0030(10) 0.0010(10) 0.0060(10)
O1 0.0650(10) 0.0500(10) 0.0550(10) -0.0051(9) 0.0000(10) 0.0135(9)
O2 0.0640(10) 0.0660(10) 0.0670(10) 0.0010(10) -0.0050(10) -0.0050(10)
O3 0.0680(10) 0.0520(10) 0.0730(10) -0.0110(10) -0.0060(10) -0.0010(10)
O4 0.072(2) 0.0580(10) 0.094(2) -0.0060(10) 0.0090(10) 0.0000(10)
C1 0.066(2) 0.047(2) 0.0400(10) -0.0110(10) -0.0110(10) 0.0040(10)
C2 0.072(2) 0.048(2) 0.049(2) -0.0100(10) -0.0170(10) 0.0050(10)
C3 0.077(2) 0.052(2) 0.058(2) -0.002(2) -0.006(2) 0.0080(10)
C4 0.079(2) 0.068(2) 0.079(2) 0.005(2) -0.007(2) 0.004(2)
C5 0.096(3) 0.059(2) 0.101(3) 0.009(2) -0.030(2) 0.016(2)
C6 0.091(3) 0.063(2) 0.117(3) -0.011(2) -0.027(3) 0.039(2)
C7 0.077(2) 0.062(2) 0.087(2) -0.013(2) -0.017(2) 0.025(2)
C8 0.062(2) 0.069(2) 0.0360(10) -0.0180(10) -0.0080(10) 0.0030(10)
C9 0.079(2) 0.083(2) 0.055(2) -0.026(2) -0.003(2) 0.013(2)
C10 0.056(2) 0.074(2) 0.0380(10) -0.016(2) -0.0070(10) -0.0020(10)
C11 0.056(2) 0.101(3) 0.061(2) -0.015(2) -0.003(2) 0.006(2)
C12 0.072(2) 0.055(2) 0.059(2) 0.002(2) 0.003(2) 0.0130(10)
C13 0.079(2) 0.066(2) 0.067(2) 0.002(2) 0.003(2) 0.029(2)
C14 0.067(2) 0.086(2) 0.046(2) 0.010(2) 0.0010(10) 0.022(2)
C15 0.052(2) 0.074(2) 0.0410(10) 0.0150(10) -0.0010(10) 0.0040(10)
C16 0.050(2) 0.055(2) 0.0420(10) 0.0100(10) 0.0000(10) 0.0060(10)
C17 0.083(2) 0.056(2) 0.049(2) 0.004(2) -0.011(2) 0.0040(10)
C18 0.111(3) 0.056(2) 0.073(2) 0.005(2) -0.024(2) -0.003(2)
C19 0.116(3) 0.082(3) 0.067(2) 0.012(2) -0.023(2) -0.023(2)
C20 0.084(2) 0.097(3) 0.047(2) 0.018(2) -0.009(2) -0.007(2)
C21 0.070(2) 0.057(2) 0.066(2) -0.014(2) 0.012(2) -0.004(2)
C22 0.093(3) 0.066(2) 0.132(4) -0.024(2) -0.007(3) -0.024(2)

loop_
_atom_type_symbol
_atom_type_description
_atom_type_scat_dispersion_real
_atom_type_scat_dispersion_imag
_atom_type_scat_source
C C 0.0033 0.0016 'International Tables Vol C Tables 4.2.6.8 and 6.1.1.4'
H H 0.0000 0.0000 'International Tables Vol C Tables 4.2.6.8 and 6.1.1.4'
N N 0.0061 0.0033 'International Tables Vol C Tables 4.2.6.8 and 6.1.1.4'
O O 0.0106 0.0060 'International Tables Vol C Tables 4.2.6.8 and 6.1.1.4'
Zn Zn 0.2839 1.4301 'International Tables Vol C Tables 4.2.6.8 and 6.1.1.4'

loop_
_geom_angle_atom_site_label_1
_geom_angle_atom_site_label_2
_geom_angle_atom_site_label_3
_geom_angle
_geom_angle_publ_flag
N2 Zn1 N3 72.10(10) yes
N2 Zn1 N4 125.30(10) yes
N2 Zn1 O1 75.73(9) yes
N4 Zn1 O1 102.17(9) yes
N4 Zn1 N3 100.87(9) yes
O1 Zn1 N3 147.34(9) yes
O3 Zn1 N2 127.90(10) yes
O3 Zn1 N3 97.50(10) yes
O3 Zn1 N4 106.70(10) yes
O3 Zn1 O1 97.68(9) yes
N1 N2 Zn1 116.85(19) no
N1 C1 C2 115.4(2) no
N2 N1 H1 125.2 no
N2 C8 C9 124.0(3) no
N2 C8 C10 114.0(3) no
N3 C10 C8 114.0(3) no
N3 C10 C11 123.8(3) no
N4 C12 C13 123.5(3) no
N4 C16 C15 120.6(3) no
N4 C16 C17 119.6(2) no
N4 C12 H12 118.2 no
N6 C23 H23 120.0 no
N7 C32 C33 120.0 no
N7 C32 H32 120.0 no
O1 C1 N1 125.4(3) no
O1 C1 C2 119.2(3) no
O2 N3 Zn1 126.1(2) no
O4 C21 O3 125.0(3) no
O4 C21 C22 119.3(3) no
C1 N1 N2 110.0(2) no
C1 N1 H1 125.2 no
C1 O1 Zn1 112.1(2) no
C2 C3 H3 119.7 no
C2 C7 H7 119.6 no
C3 C2 C1 119.8(3) no
C3 C4 H4 120.1 no
C4 C3 C2 120.5(3) no
C4 C3 H3 119.7 no
C4 C5 H5 120.0 no
C5 C4 C3 119.8(4) no
C5 C4 H4 120.1 no
C5 C6 H6 119.9 no
C6 C5 C4 120.0(4) no
C6 C5 H5 120.0 no
C6 C7 C2 120.8(4) no
C6 C7 H7 119.6 no
C7 C2 C1 121.6(3) no
C7 C2 C3 118.6(3) no
C7 C6 C5 120.3(3) no
C7 C6 H6 119.9 no
C8 N2 Zn1 122.8(2) no
C8 N2 N1 119.9(2) no
C8 C9 H9A 109.5 no
C8 C9 H9B 109.5 no
C8 C9 H9C 109.5 no
C8 C10 C11 122.1(3) no
C10 N3 Zn1 116.5(2) no
C10 N3 O2 117.0(3) no
C10 C8 C9 121.9(3) no
C10 C11 H11A 109.5 no
C10 C11 H11B 109.5 no
C10 C11 H11C 109.5 no
C12 N4 Zn1 117.1(2) no
C12 N4 C16 117.9(3) no
C12 C13 H13 120.2 no
C13 C12 H12 118.2 no
C13 C14 C15 119.5(3) no
C13 C14 H14 120.3 no
C14 C13 C12 119.6(3) no
C14 C13 H13 120.2 no
C14 C15 C16 118.9(3) no
C14 C15 C20 122.6(3) no
C15 C14 H14 120.3 no
C15 C20 H20 119.7 no
C16 N4 Zn1 124.6(2) no
C16 C15 C20 118.5(3) no
C16 C17 H17 120.3 no
C17 C16 C15 119.8(3) no
C17 C18 C19 121.0(4) no
C17 C18 H18 119.5 no
C18 C17 C16 119.4(3) no
C18 C17 H17 120.3 no
C18 C19 H19 119.6 no
C19 C18 H18 119.5 no
C19 C20 C15 120.5(3) no
C19 C20 H20 119.7 no
C20 C19 C18 120.8(4) no
C20 C19 H19 119.6 no
C21 O3 Zn1 128.8(2) no
C21 C22 H22A 109.5 no
C21 C22 H22B 109.5 no
C21 C22 H22C 109.5 no
C23 N6 C27 120.0 no
C23 C24 C25 120.0 no
C23 C24 H24 120.0 no
C24 C23 N6 120.0 no
C24 C23 H23 120.0 no
C24 C25 H25 120.0 no
C25 C24 H24 120.0 no
C25 C26 C31 120.0 no
C26 C25 C24 120.0 no
C26 C25 H25 120.0 no
C26 C27 N6 120.0 no
C26 C31 H31 120.0 no
C27 C26 C25 120.0 no
C27 C26 C31 120.0 no
C27 C28 H28 120.0 no
C28 C27 N6 120.0 no
C28 C27 C26 120.0 no
C28 C29 C30 120.0 no
C28 C29 H29 120.0 no
C29 C28 C27 120.0 no
C29 C28 H28 120.0 no
C29 C30 H30 120.0 no
C30 C29 H29 120.0 no
C30 C31 C26 120.0 no
C30 C31 H31 120.0 no
C31 C30 C29 120.0 no
C31 C30 H30 120.0 no
C32 N7 C36 120.0 no
C32 C33 H33 120.0 no
C33 C32 H32 120.0 no
C33 C34 C35 120.0 no
C33 C34 H34 120.0 no
C34 C33 C32 120.0 no
C34 C33 H33 120.0 no
C34 C35 C36 120.0 no
C34 C35 C40 120.0 no
C35 C34 H34 120.0 no
C35 C36 N7 120.0 no
C35 C40 H40 120.0 no
C36 C35 C40 120.0 no
C36 C37 C38 120.0 no
C36 C37 H37 120.0 no
C37 C36 N7 120.0 no
C37 C36 C35 120.0 no
C37 C38 H38 120.0 no
C38 C37 H37 120.0 no
C38 C39 C40 120.0 no
C38 C39 H39 120.0 no
C39 C38 C37 120.0 no
C39 C38 H38 120.0 no
C39 C40 C35 120.0 no
C39 C40 H40 120.0 no
C40 C39 H39 120.0 no
H9A C9 H9B 109.5 no
H9A C9 H9C 109.5 no
H9B C9 H9C 109.5 no
H11A C11 H11B 109.5 no
H11A C11 H11C 109.5 no
H11B C11 H11C 109.5 no
H22A C22 H22B 109.5 no
H22A C22 H22C 109.5 no
H22B C22 H22C 109.5 no

loop_
_geom_bond_atom_site_label_1
_geom_bond_atom_site_label_2
_geom_bond_distance
_geom_bond_publ_flag
Zn1 N2 2.047(2) yes
Zn1 N3 2.220(3) yes
Zn1 N4 2.052(2) yes
Zn1 O1 2.074(2) yes
Zn1 O3 1.950(2) yes
N1 N2 1.373(4) yes
N2 C8 1.278(4) yes
N3 C10 1.272(4) yes
O1 C1 1.267(3) yes
O2 N3 1.386(3) yes
N1 H1 0.8600 no
N1 C1 1.320(4) no
N4 C12 1.316(4) no
N4 C16 1.373(4) no
N6 C23 1.3900 no
N6 C27 1.3900 no
N7 C32 1.3900 no
N7 C36 1.3900 no
O3 C21 1.260(4) no
O4 C21 1.237(4) no
C1 C2 1.479(4) no
C2 C3 1.384(5) no
C2 C7 1.382(4) no
C3 C4 1.377(5) no
C3 H3 0.9300 no
C4 C5 1.376(5) no
C4 H4 0.9300 no
C5 C6 1.368(6) no
C5 H5 0.9300 no
C6 C7 1.366(5) no
C6 H6 0.9300 no
C7 H7 0.9300 no
C8 C9 1.483(4) no
C8 C10 1.473(5) no
C9 H9A 0.9600 no
C9 H9B 0.9600 no
C9 H9C 0.9600 no
C10 C11 1.489(4) no
C11 H11A 0.9600 no
C11 H11B 0.9600 no
C11 H11C 0.9600 no
C12 C13 1.398(5) no
C12 H12 0.9300 no
C13 C14 1.335(5) no
C13 H13 0.9300 no
C14 C15 1.390(5) no
C14 H14 0.9300 no
C15 C16 1.414(4) no
C15 C20 1.414(5) no
C16 C17 1.396(4) no
C17 C18 1.365(5) no
C17 H17 0.9300 no
C18 C19 1.394(5) no
C18 H18 0.9300 no
C19 C20 1.337(6) no
C19 H19 0.9300 no
C20 H20 0.9300 no
C21 C22 1.502(5) no
C22 H22A 0.9600 no
C22 H22B 0.9600 no
C22 H22C 0.9600 no
C23 C24 1.3900 no
C23 H23 0.9300 no
C24 C25 1.3900 no
C24 H24 0.9300 no
C25 C26 1.3900 no
C25 H25 0.9300 no
C26 C27 1.3900 no
C26 C31 1.3900 no
C27 C28 1.3900 no
C28 C29 1.3900 no
C28 H28 0.9300 no
C29 C30 1.3900 no
C29 H29 0.9300 no
C30 C31 1.3900 no
C30 H30 0.9300 no
C31 H31 0.9300 no
C32 C33 1.3900 no
C32 H32 0.9300 no
C33 C34 1.3900 no
C33 H33 0.9300 no
C34 C35 1.3900 no
C34 H34 0.9300 no
C35 C36 1.3900 no
C35 C40 1.3900 no
C36 C37 1.3900 no
C37 C38 1.3900 no
C37 H37 0.9300 no
C38 C39 1.3900 no
C38 H38 0.9300 no
C39 C40 1.3900 no
C39 H39 0.9300 no
C40 H40 0.9300 no

loop_
_geom_torsion_atom_site_label_1
_geom_torsion_atom_site_label_2
_geom_torsion_atom_site_label_3
_geom_torsion_atom_site_label_4
_geom_torsion
_geom_torsion_publ_flag
Zn1 N2 C8 C9 175.4(2) no
Zn1 N2 C8 C10 -1.9(3) no
Zn1 N3 C10 C8 -8.4(3) no
Zn1 N3 C10 C11 174.4(2) no
Zn1 N4 C12 C13 -172.1(3) no
Zn1 N4 C16 C15 171.2(2) no
Zn1 N4 C16 C17 -7.8(4) no
Zn1 O1 C1 N1 -0.7(4) no
Zn1 O1 C1 C2 178.7(2) no
Zn1 O3 C21 O4 7.8(5) no
Zn1 O3 C21 C22 -173.3(3) no
N1 N2 C8 C9 0.5(4) no
N1 N2 C8 C10 -177.1(3) no
N1 C1 C2 C3 179.7(3) no
N1 C1 C2 C7 0.1(4) no
N2 Zn1 N3 O2 177.8(2) no
N2 Zn1 N3 C10 5.8(2) no
N2 Zn1 N4 C16 25.6(3) no
N2 Zn1 O1 C1 0.9(2) no
N2 Zn1 O3 C21 106.8(3) no
N2 N1 C1 O1 0.4(4) no
N2 N1 C1 C2 -179.2(2) no
N2 C8 C10 N3 6.9(4) no
N2 C8 C10 C11 -175.9(3) no
N3 Zn1 N2 N1 173.6(2) no
N3 Zn1 N2 C8 -1.7(2) no
N3 Zn1 N4 C12 -86.5(2) no
N3 Zn1 N4 C16 101.3(2) no
N3 Zn1 O1 C1 -9.3(3) no
N3 Zn1 O3 C21 33.6(3) no
N4 Zn1 N2 N1 -95.6(2) no
N4 Zn1 N2 C8 89.1(2) no
N4 Zn1 N3 O2 54.0(2) no
N4 Zn1 N3 C10 -118.1(2) no
N4 Zn1 O1 C1 124.6(2) no
N4 Zn1 O3 C21 -70.1(3) no
N4 C12 C13 C14 0.6(6) no
N4 C16 C17 C18 178.3(3) no
N6 C23 C24 C25 0.0 no
N6 C27 C28 C29 180.0 no
N7 C32 C33 C34 0.0 no
N7 C36 C37 C38 180.0 no
O1 Zn1 N2 N1 -0.7(2) no
O1 Zn1 N2 C8 -176.0(2) no
O1 Zn1 N3 O2 -171.8(2) no
O1 Zn1 N3 C10 16.2(3) no
O1 Zn1 N4 C12 116.8(2) no
O1 Zn1 N4 C16 -55.4(2) no
O1 Zn1 O3 C21 -175.4(3) no
O1 C1 C2 C3 -0.1(4) no
O1 C1 C2 C7 -179.3(3) no
O2 N3 C10 C8 178.8(2) no
O2 N3 C10 C11 1.7(4) no
O3 Zn1 N2 N1 88.0(2) no
O3 Zn1 N2 C8 -87.3(2) no
O3 Zn1 N3 O2 -54.7(2) no
O3 Zn1 N3 C10 133.3(2) no
O3 Zn1 N4 C12 14.8(2) no
O3 Zn1 N4 C16 -157.4(2) no
O3 Zn1 O1 C1 -126.4(2) no
C1 N1 N2 Zn1 0.4(3) no
C1 N1 N2 C8 176.1(3) no
C1 C2 C3 C4 -179.1(3) no
C1 C2 C7 C6 179.8(3) no
C2 C3 C4 C5 -1.0(6) no
C3 C2 C7 C6 0.6(5) no
C3 C4 C5 C6 1.3(6) no
C4 C5 C6 C7 -0.6(7) no
C5 C6 C7 C2 -0.4(7) no
C7 C2 C3 C4 0.1(5) no
C9 C8 C10 N3 -170.4(3) no
C9 C8 C10 C11 6.8(4) no
C12 N4 C16 C15 -1.0(4) no
C12 N4 C16 C17 180.0(3) no
C12 C13 C14 C15 -1.4(5) no
C13 C14 C15 C16 1.1(5) no
C13 C14 C15 C20 179.6(3) no
C14 C15 C16 N4 0.2(4) no
C14 C15 C16 C17 179.2(3) no
C14 C15 C20 C19 -178.7(4) no
C15 C16 C17 C18 -0.7(5) no
C16 N4 C12 C13 0.6(5) no
C16 C15 C20 C19 -0.1(5) no
C16 C17 C18 C19 0.4(6) no
C17 C18 C19 C20 0.1(7) no
C18 C19 C20 C15 -0.2(7) no
C20 C15 C16 N4 -178.4(3) no
C20 C15 C16 C17 0.6(4) no
C23 N6 C27 C26 0.0 no
C23 N6 C27 C28 180.0 no
C23 C24 C25 C26 0.0 no
C24 C25 C26 C27 0.0 no
C24 C25 C26 C31 180.0 no
C25 C26 C27 N6 0.0 no
C25 C26 C27 C28 180.0 no
C25 C26 C31 C30 180.0 no
C26 C27 C28 C29 0.0 no
C27 N6 C23 C24 0.0 no
C27 C26 C31 C30 0.0 no
C27 C28 C29 C30 0.0 no
C28 C29 C30 C31 0.0 no
C29 C30 C31 C26 0.0 no
C31 C26 C27 N6 180.0 no
C31 C26 C27 C28 0.0 no
C32 N7 C36 C35 0.0 no
C32 N7 C36 C37 180.0 no
C32 C33 C34 C35 0.0 no
C33 C34 C35 C36 0.0 no
C33 C34 C35 C40 180.0 no
C34 C35 C36 N7 0.0 no
C34 C35 C36 C37 180.0 no
C34 C35 C40 C39 180.0 no
C35 C36 C37 C38 0.0 no
C36 N7 C32 C33 0.0 no
C36 C35 C40 C39 0.0 no
C36 C37 C38 C39 0.0 no
C37 C38 C39 C40 0.0 no
C38 C39 C40 C35 0.0 no
C40 C35 C36 N7 180.0 no
C40 C35 C36 C37 0.0 no
